data_7015517
loop_
_publ_author_name
'Herringer, Susan N.'
'Turnbull, Mark M.'
'Landee, Christopher P.'
'Wikaira, Jan L.'

_publ_section_title
;
 Copper(II) complexes of 2-halo-3-methylpyridine: synthesis, structure,
 and magnetic behaviour of Cu(2-X-3-CH(3)py)2X'2 [X, X' = chlorine or
 bromine; py = pyridine].
;
_journal_issue 16
_journal_name_full 'Dalton transactions (Cambridge, England : 2003)'
_journal_page_first 4242
_journal_page_last 4252
_journal_paper_doi 10.1039/c0dt01696a
_journal_volume 40
_journal_year 2011
_chemical_formula_sum 'C12 H12 Br2 Cl2 Cu N2'
_chemical_formula_weight 478.50
_chemical_name_systematic
;
bis(2-chloro-3-methylpyridine)dibromocopper (II)
;
_space_group_IT_number 2
_symmetry_cell_setting triclinic
_symmetry_space_group_name_Hall '-P 1'
_symmetry_space_group_name_H-M 'P -1'
_atom_sites_solution_hydrogens geom
_atom_sites_solution_primary direct
_atom_sites_solution_secondary difmap
_audit_creation_method SHELXL-97
_cell_angle_alpha 104.579(3)
_cell_angle_beta 91.809(3)
_cell_angle_gamma 112.825(2)
_cell_formula_units_Z 1
_cell_length_a 6.0949(2)
_cell_length_b 7.4718(3)
_cell_length_c 9.5654(5)
_cell_measurement_reflns_used 6443
_cell_measurement_temperature 111(2)
_cell_measurement_theta_max 34.30
_cell_measurement_theta_min 2.22
_cell_volume 384.47(3)
_computing_cell_refinement 'Bruker SAINT'
_computing_data_collection 'Bruker APEX2'
_computing_data_reduction 'Bruker SAINT'
_computing_molecular_graphics 'Bruker SHELXTL'
_computing_publication_material 'Bruker SHELXTL'
_computing_structure_refinement 'SHELXL-97 (Sheldrick, 1997)'
_computing_structure_solution 'SHELXS-97 (Sheldrick, 1990)'
_diffrn_ambient_temperature 111(2)
_diffrn_measured_fraction_theta_full 0.987
_diffrn_measured_fraction_theta_max 0.987
_diffrn_measurement_device_type 'Bruker APEX-II CCD'
_diffrn_measurement_method '\f and \w scans'
_diffrn_radiation_monochromator graphite
_diffrn_radiation_source 'fine-focus sealed tube'
_diffrn_radiation_type MoK\a
_diffrn_radiation_wavelength 0.71073
_diffrn_reflns_av_R_equivalents 0.0269
_diffrn_reflns_av_sigmaI/netI 0.0204
_diffrn_reflns_limit_h_max 8
_diffrn_reflns_limit_h_min -8
_diffrn_reflns_limit_k_max 10
_diffrn_reflns_limit_k_min -10
_diffrn_reflns_limit_l_max 13
_diffrn_reflns_limit_l_min -13
_diffrn_reflns_number 10335
_diffrn_reflns_theta_full 30.51
_diffrn_reflns_theta_max 30.51
_diffrn_reflns_theta_min 3.09
_diffrn_standards_number 0
_exptl_absorpt_coefficient_mu 6.950
_exptl_absorpt_correction_T_max 0.4220
_exptl_absorpt_correction_T_min 0.0708
_exptl_absorpt_correction_type multi-scan
_exptl_absorpt_process_details 'via SADABS'
_exptl_crystal_colour red
_exptl_crystal_density_diffrn 2.067
_exptl_crystal_density_method 'not measured'
_exptl_crystal_description block
_exptl_crystal_F_000 231
_exptl_crystal_size_max 0.81
_exptl_crystal_size_mid 0.31
_exptl_crystal_size_min 0.15
_refine_diff_density_max 0.670
_refine_diff_density_min -0.578
_refine_diff_density_rms 0.079
_refine_ls_extinction_method none
_refine_ls_goodness_of_fit_ref 1.037
_refine_ls_hydrogen_treatment noref
_refine_ls_matrix_type full
_refine_ls_number_parameters 89
_refine_ls_number_reflns 2322
_refine_ls_number_restraints 0
_refine_ls_restrained_S_all 1.037
_refine_ls_R_factor_all 0.0230
_refine_ls_R_factor_gt 0.0200
_refine_ls_shift/su_max 0.001
_refine_ls_shift/su_mean 0.000
_refine_ls_structure_factor_coef Fsqd
_refine_ls_weighting_details 'calc w=1/[\s^2^(Fo^2^)+(0.0239P)^2^+0.2165P] where P=(Fo^2^+2Fc^2^)/3'
_refine_ls_weighting_scheme calc
_refine_ls_wR_factor_gt 0.0490
_refine_ls_wR_factor_ref 0.0502
_reflns_number_gt 2143
_reflns_number_total 2322
_reflns_threshold_expression >2sigma(I)
_cod_data_source_file c0dt01696a.txt
_cod_data_source_block snhlr_2
_cod_depositor_comments
;
The following automatic conversions were performed:
'_symmetry_cell_setting' value 'Triclinic' changed to 'triclinic'
according to '/home/saulius/struct/CIF-dictionaries/cif_core.dic'
dictionary named 'cif_core.dic' version 2.4.1 from 2010-06-29.

Automatic conversion script
Id: cif_fix_enum 1555 2011-01-17 13:19:09Z saulius 
;
_cod_original_sg_symbol_H-M P-1
_cod_database_code 7015517

loop_
_symmetry_equiv_pos_as_xyz
'x, y, z'
'-x, -y, -z'

loop_
_atom_site_label
_atom_site_type_symbol
_atom_site_fract_x
_atom_site_fract_y
_atom_site_fract_z
_atom_site_U_iso_or_equiv
_atom_site_adp_type
_atom_site_occupancy
_atom_site_symmetry_multiplicity
_atom_site_calc_flag
_atom_site_refinement_flags
_atom_site_disorder_assembly
_atom_site_disorder_group
Cu1 Cu 0.5000 0.5000 0.5000 0.01604(7) Uani 1 2 d S . .
Br1 Br 0.39523(3) 0.77079(3) 0.627307(17) 0.02235(6) Uani 1 1 d . . .
Cl2 Cl 0.82343(7) 0.53803(7) 0.76416(5) 0.02566(9) Uani 1 1 d . . .
N1 N 0.3760(2) 0.3553(2) 0.64752(14) 0.0181(3) Uani 1 1 d . . .
C2 C 0.5290(3) 0.3716(2) 0.75760(17) 0.0185(3) Uani 1 1 d . . .
C6 C 0.1406(3) 0.2325(3) 0.63540(19) 0.0220(3) Uani 1 1 d . . .
H6 H 0.0317 0.2224 0.5603 0.026 Uiso 1 1 calc R . .
C3 C 0.4646(3) 0.2666(3) 0.86165(18) 0.0225(3) Uani 1 1 d . . .
C4 C 0.2235(4) 0.1392(3) 0.8457(2) 0.0288(4) Uani 1 1 d . . .
H4 H 0.1705 0.0641 0.9114 0.035 Uiso 1 1 calc R . .
C5 C 0.0601(3) 0.1216(3) 0.7339(2) 0.0287(4) Uani 1 1 d . . .
H5 H -0.1017 0.0364 0.7249 0.034 Uiso 1 1 calc R . .
C7 C 0.6472(4) 0.2879(3) 0.9807(2) 0.0320(4) Uani 1 1 d . . .
H7A H 0.5662 0.2240 1.0509 0.038 Uiso 1 1 calc R . .
H7B H 0.7427 0.4290 1.0279 0.038 Uiso 1 1 calc R . .
H7C H 0.7495 0.2242 0.9395 0.038 Uiso 1 1 calc R . .

loop_
_atom_site_aniso_label
_atom_site_aniso_U_11
_atom_site_aniso_U_22
_atom_site_aniso_U_33
_atom_site_aniso_U_23
_atom_site_aniso_U_13
_atom_site_aniso_U_12
Cu1 0.01784(13) 0.01909(13) 0.01360(11) 0.00453(9) 0.00272(9) 0.01013(11)
Br1 0.02692(10) 0.02261(9) 0.02177(8) 0.00508(6) 0.00708(6) 0.01507(7)
Cl2 0.01806(18) 0.0310(2) 0.02618(19) 0.00847(16) -0.00037(14) 0.00827(16)
N1 0.0186(6) 0.0200(6) 0.0177(6) 0.0041(5) 0.0035(5) 0.0106(5)
C2 0.0195(7) 0.0197(7) 0.0182(6) 0.0047(6) 0.0041(5) 0.0103(6)
C6 0.0182(7) 0.0211(8) 0.0250(8) 0.0018(6) 0.0050(6) 0.0091(6)
C3 0.0337(9) 0.0228(8) 0.0184(7) 0.0067(6) 0.0091(6) 0.0185(7)
C4 0.0388(10) 0.0239(9) 0.0297(9) 0.0112(7) 0.0172(8) 0.0159(8)
C5 0.0226(8) 0.0233(9) 0.0355(9) 0.0041(7) 0.0112(7) 0.0068(7)
C7 0.0465(12) 0.0397(11) 0.0225(8) 0.0126(8) 0.0063(7) 0.0283(10)

loop_
_atom_type_symbol
_atom_type_description
_atom_type_scat_dispersion_real
_atom_type_scat_dispersion_imag
_atom_type_scat_source
C C 0.0033 0.0016 'International Tables Vol C Tables 4.2.6.8 and 6.1.1.4'
H H 0.0000 0.0000 'International Tables Vol C Tables 4.2.6.8 and 6.1.1.4'
N N 0.0061 0.0033 'International Tables Vol C Tables 4.2.6.8 and 6.1.1.4'
Cl Cl 0.1484 0.1585 'International Tables Vol C Tables 4.2.6.8 and 6.1.1.4'
Cu Cu 0.3201 1.2651 'International Tables Vol C Tables 4.2.6.8 and 6.1.1.4'
Br Br -0.2901 2.4595 'International Tables Vol C Tables 4.2.6.8 and 6.1.1.4'

loop_
_geom_angle_atom_site_label_1
_geom_angle_atom_site_label_2
_geom_angle_atom_site_label_3
_geom_angle
_geom_angle_site_symmetry_1
_geom_angle_site_symmetry_3
_geom_angle_publ_flag
N1 Cu1 N1 180.0 2_666 . ?
N1 Cu1 Br1 89.88(4) 2_666 2_666 ?
N1 Cu1 Br1 90.12(4) . 2_666 ?
N1 Cu1 Br1 90.12(4) 2_666 . ?
N1 Cu1 Br1 89.88(4) . . ?
Br1 Cu1 Br1 180.0 2_666 . ?
N1 Cu1 Br1 76.54(4) 2_666 1_655 ?
N1 Cu1 Br1 103.46(4) . 1_655 ?
Br1 Cu1 Br1 75.042(6) 2_666 1_655 ?
Br1 Cu1 Br1 104.958(6) . 1_655 ?
Cu1 Br1 Cl2 107.235(10) . 1_455 ?
Cu1 Br1 Br1 106.538(7) . 2_676 ?
Cl2 Br1 Br1 129.702(9) 1_455 2_676 ?
Cu1 Br1 Cu1 104.958(6) . 1_455 ?
Cl2 Br1 Cu1 37.112(7) 1_455 1_455 ?
Br1 Br1 Cu1 98.253(5) 2_676 1_455 ?
C2 Cl2 Br1 157.37(6) . 1_655 ?
C2 N1 C6 119.00(14) . . ?
C2 N1 Cu1 119.51(11) . . ?
C6 N1 Cu1 121.41(11) . . ?
N1 C2 C3 124.41(16) . . ?
N1 C2 Cl2 114.68(12) . . ?
C3 C2 Cl2 120.91(13) . . ?
N1 C6 C5 120.57(17) . . ?
N1 C6 H6 119.7 . . ?
C5 C6 H6 119.7 . . ?
C4 C3 C2 115.59(16) . . ?
C4 C3 C7 122.68(16) . . ?
C2 C3 C7 121.72(17) . . ?
C5 C4 C3 121.28(17) . . ?
C5 C4 H4 119.4 . . ?
C3 C4 H4 119.4 . . ?
C4 C5 C6 119.13(17) . . ?
C4 C5 H5 120.4 . . ?
C6 C5 H5 120.4 . . ?
C3 C7 H7A 109.5 . . ?
C3 C7 H7B 109.5 . . ?
H7A C7 H7B 109.5 . . ?
C3 C7 H7C 109.5 . . ?
H7A C7 H7C 109.5 . . ?
H7B C7 H7C 109.5 . . ?

loop_
_geom_bond_atom_site_label_1
_geom_bond_atom_site_label_2
_geom_bond_distance
_geom_bond_site_symmetry_2
_geom_bond_publ_flag
Cu1 N1 1.9830(14) 2_666 ?
Cu1 N1 1.9830(14) . ?
Cu1 Br1 2.40735(18) 2_666 ?
Cu1 Br1 2.40735(18) . ?
Cu1 Br1 5.0123(3) 1_655 ?
Br1 Cl2 3.6899(5) 1_455 ?
Br1 Br1 4.5053(4) 2_676 ?
Br1 Cu1 5.0123(3) 1_455 ?
Cl2 C2 1.7298(17) . ?
Cl2 Br1 3.6899(5) 1_655 ?
N1 C2 1.334(2) . ?
N1 C6 1.352(2) . ?
C2 C3 1.392(2) . ?
C6 C5 1.387(3) . ?
C6 H6 0.9300 . ?
C3 C4 1.384(3) . ?
C3 C7 1.501(3) . ?
C4 C5 1.383(3) . ?
C4 H4 0.9300 . ?
C5 H5 0.9300 . ?
C7 H7A 0.9600 . ?
C7 H7B 0.9600 . ?
C7 H7C 0.9600 . ?

loop_
_geom_torsion_atom_site_label_1
_geom_torsion_atom_site_label_2
_geom_torsion_atom_site_label_3
_geom_torsion_atom_site_label_4
_geom_torsion
_geom_torsion_site_symmetry_1
_geom_torsion_site_symmetry_2
_geom_torsion_site_symmetry_3
_geom_torsion_site_symmetry_4
_geom_torsion_publ_flag
N1 Cu1 Br1 Cl2 142.52(4) 2_666 . . 1_455 ?
N1 Cu1 Br1 Cl2 -37.48(4) . . . 1_455 ?
Br1 Cu1 Br1 Cl2 49(100) 2_666 . . 1_455 ?
Br1 Cu1 Br1 Cl2 -141.384(7) 1_655 . . 1_455 ?
N1 Cu1 Br1 Br1 0.36(4) 2_666 . . 2_676 ?
N1 Cu1 Br1 Br1 -179.64(4) . . . 2_676 ?
Br1 Cu1 Br1 Br1 -93(100) 2_666 . . 2_676 ?
Br1 Cu1 Br1 Br1 76.449(8) 1_655 . . 2_676 ?
N1 Cu1 Br1 Cu1 103.91(4) 2_666 . . 1_455 ?
N1 Cu1 Br1 Cu1 -76.09(4) . . . 1_455 ?
Br1 Cu1 Br1 Cu1 10(100) 2_666 . . 1_455 ?
Br1 Cu1 Br1 Cu1 180.0 1_655 . . 1_455 ?
N1 Cu1 N1 C2 -157(100) 2_666 . . . ?
Br1 Cu1 N1 C2 82.58(12) 2_666 . . . ?
Br1 Cu1 N1 C2 -97.42(12) . . . . ?
Br1 Cu1 N1 C2 7.94(13) 1_655 . . . ?
N1 Cu1 N1 C6 26(100) 2_666 . . . ?
Br1 Cu1 N1 C6 -94.27(12) 2_666 . . . ?
Br1 Cu1 N1 C6 85.73(12) . . . . ?
Br1 Cu1 N1 C6 -168.91(12) 1_655 . . . ?
C6 N1 C2 C3 1.3(2) . . . . ?
Cu1 N1 C2 C3 -175.60(13) . . . . ?
C6 N1 C2 Cl2 -178.40(12) . . . . ?
Cu1 N1 C2 Cl2 4.68(17) . . . . ?
Br1 Cl2 C2 N1 -50.1(2) 1_655 . . . ?
Br1 Cl2 C2 C3 130.21(13) 1_655 . . . ?
C2 N1 C6 C5 -1.4(2) . . . . ?
Cu1 N1 C6 C5 175.43(13) . . . . ?
N1 C2 C3 C4 -0.2(2) . . . . ?
Cl2 C2 C3 C4 179.48(13) . . . . ?
N1 C2 C3 C7 178.39(16) . . . . ?
Cl2 C2 C3 C7 -1.9(2) . . . . ?
C2 C3 C4 C5 -0.7(3) . . . . ?
C7 C3 C4 C5 -179.36(17) . . . . ?
C3 C4 C5 C6 0.6(3) . . . . ?
N1 C6 C5 C4 0.5(3) . . . . ?
